data_7160559
loop_
_publ_author_name
'Li, Fujuan'
'Yang, Danna'
'Qu, Hongyan'
'Zhu, Mingqi'
'Zheng, Suqing'

_publ_section_title
;
 Phosphine-catalyzed reaction of cyclopropenones with water: divergent
 synthesis of highly functionalized &#x3b3;-butenolides, trisubstituted
 &#x3b1;,&#x3b2;-unsaturated acids and anhydride.
;
_journal_issue 23
_journal_name_full 'Organic &amp; biomolecular chemistry'
_journal_page_first 5582
_journal_page_last 5589
_journal_paper_doi 10.1039/d5ob00306g
_journal_volume 23
_journal_year 2025
_chemical_formula_moiety 'C45 H32 O4'
_chemical_formula_sum 'C45 H32 O4'
_chemical_formula_weight 636.70
_chemical_name_systematic '(E)-2-((E)-1,2-diphenylvinyl)-5-oxo-3,4-diphenyl-2,5-dihydrofuran-2-yl 2,3-diphenylacrylate'
_space_group_crystal_system triclinic
_space_group_IT_number 2
_space_group_name_Hall '-P 1'
_space_group_name_H-M_alt 'P -1'
_atom_sites_solution_hydrogens geom
_atom_sites_solution_primary dual
_audit_creation_date 2024-08-20
_audit_creation_method
;
Olex2 1.5
(compiled 2024.02.16 svn.r378c4104 for OlexSys, GUI svn.r6928)
;
_audit_update_record
;
2024-08-20 deposited with the CCDC.	2025-05-16 downloaded from the CCDC.
;
_cell_angle_alpha 108.644(2)
_cell_angle_beta 93.890(2)
_cell_angle_gamma 101.156(2)
_cell_formula_units_Z 4
_cell_length_a 11.7242(5)
_cell_length_b 14.3519(7)
_cell_length_c 22.1388(10)
_cell_measurement_reflns_used 5486
_cell_measurement_temperature 223.00
_cell_measurement_theta_max 22.003
_cell_measurement_theta_min 2.462
_cell_volume 3429.1(3)
_computing_cell_refinement 'SAINT V8.40B (Bruker D8 Venture, 2016)'
_computing_data_reduction 'SAINT V8.40B (Bruker D8 Venture, 2016)'
_computing_molecular_graphics 'Olex2 1.5 (Dolomanov et al., 2009)'
_computing_publication_material 'Olex2 1.5 (Dolomanov et al., 2009)'
_computing_structure_refinement 'SHELXL 2019/3 (Sheldrick, 2015)'
_computing_structure_solution 'SHELXT 2018/2 (Sheldrick, 2018)'
_diffrn_ambient_temperature 223.00
_diffrn_measured_fraction_theta_full 0.999
_diffrn_measured_fraction_theta_max 0.997
_diffrn_measurement_device_type 'Bruker D8 Venture'
_diffrn_radiation_type MoK\a
_diffrn_radiation_wavelength 0.71073
_diffrn_reflns_av_R_equivalents 0.1037
_diffrn_reflns_av_unetI/netI 0.0734
_diffrn_reflns_Laue_measured_fraction_full 0.999
_diffrn_reflns_Laue_measured_fraction_max 0.997
_diffrn_reflns_limit_h_max 13
_diffrn_reflns_limit_h_min -15
_diffrn_reflns_limit_k_max 18
_diffrn_reflns_limit_k_min -18
_diffrn_reflns_limit_l_max 28
_diffrn_reflns_limit_l_min -28
_diffrn_reflns_number 74988
_diffrn_reflns_point_group_measured_fraction_full 0.999
_diffrn_reflns_point_group_measured_fraction_max 0.997
_diffrn_reflns_theta_full 25.242
_diffrn_reflns_theta_max 27.495
_diffrn_reflns_theta_min 2.039
_diffrn_source_current 1.4
_diffrn_source_power 0.07
_diffrn_source_voltage 50.0
_exptl_absorpt_coefficient_mu 0.078
_exptl_absorpt_correction_T_max 0.7456
_exptl_absorpt_correction_T_min 0.6988
_exptl_absorpt_correction_type multi-scan
_exptl_absorpt_process_details
;
SADABS-2016/2 (Bruker,2016/2) was used for absorption correction.
wR2(int) was 0.1158 before and 0.0767 after correction.
The Ratio of minimum to maximum transmission is 0.9372.
The \l/2 correction factor is Not present.
;
_exptl_crystal_colour 'clear light colourless'
_exptl_crystal_colour_lustre clear
_exptl_crystal_colour_modifier light
_exptl_crystal_colour_primary colourless
_exptl_crystal_density_diffrn 1.233
_exptl_crystal_description block
_exptl_crystal_F_000 1336
_exptl_crystal_recrystallization_method 'Petroleum ether and ethyl acetate mixed solvent recrystallized'
_refine_diff_density_max 0.182
_refine_diff_density_min -0.260
_refine_diff_density_rms 0.047
_refine_ls_extinction_method none
_refine_ls_goodness_of_fit_ref 1.023
_refine_ls_hydrogen_treatment constr
_refine_ls_matrix_type full
_refine_ls_number_parameters 883
_refine_ls_number_reflns 15726
_refine_ls_number_restraints 0
_refine_ls_restrained_S_all 1.023
_refine_ls_R_factor_all 0.1081
_refine_ls_R_factor_gt 0.0535
_refine_ls_shift/su_max 0.001
_refine_ls_shift/su_mean 0.000
_refine_ls_structure_factor_coef Fsqd
_refine_ls_weighting_details 'w=1/[\s^2^(Fo^2^)+(0.0533P)^2^+0.6293P] where P=(Fo^2^+2Fc^2^)/3'
_refine_ls_weighting_scheme calc
_refine_ls_wR_factor_gt 0.1191
_refine_ls_wR_factor_ref 0.1552
_reflns_Friedel_coverage 0.000
_reflns_number_gt 8781
_reflns_number_total 15726
_reflns_threshold_expression 'I > 2\s(I)'
_cod_data_source_file d5ob00306g2.cif
_cod_data_source_block mo_20240809_wq_240807147900_0m
_cod_depositor_comments 'Adding full bibliography for 7160559.cif.'
_cod_database_code 7160559
_shelx_shelxl_version_number 2019/3
_shelx_space_group_comment
;
The symmetry employed for this shelxl refinement is uniquely defined
by the following loop, which should always be used as a source of
symmetry information in preference to the above space-group names.
They are only intended as comments.
;
_olex2_refinement_description
;
1. Fixed Uiso
 At 1.2 times of:
  All C(H) groups
2.a Aromatic/amide H refined with riding coordinates:
 C18(H18), C16(H16), C33(H33), C65(H65), C20(H20), C12(H12), C61(H61),
 C90(H90), C24(H24), C78(H78), C63(H63), C57(H57), C71(H71), C26(H26), C6(H6),
 C15(H15), C69(H69), C86(H86), C41(H41), C10(H10), C55(H55), C30(H30), C60(H60),
  C39(H39), C58(H58), C66(H66), C13(H13), C59(H59), C45(H45), C67(H67),
 C68(H68), C89(H89), C23(H23), C21(H21), C51(H51), C87(H87), C72(H72), C29(H29),
  C35(H35), C88(H88), C14(H14), C80(H80), C73(H73), C27(H27), C42(H42),
 C28(H28), C22(H22), C75(H75), C84(H84), C43(H43), C44(H44), C9(H9), C54(H54),
 C36(H36), C8(H8), C7(H7), C53(H53), C52(H52), C74(H74), C81(H81), C38(H38),
 C37(H37), C82(H82), C83(H83)
;
_olex2_submission_original_sample_id zsq-1
_olex2_submission_special_instructions 'No special instructions were received'

loop_
_space_group_symop_operation_xyz
'x, y, z'
'-x, -y, -z'

loop_
_atom_site_label
_atom_site_type_symbol
_atom_site_fract_x
_atom_site_fract_y
_atom_site_fract_z
_atom_site_U_iso_or_equiv
_atom_site_adp_type
_atom_site_occupancy
_atom_site_site_symmetry_order
_atom_site_calc_flag
_atom_site_refinement_flags_posn
_atom_site_refinement_flags_adp
_atom_site_refinement_flags_occupancy
_atom_site_disorder_assembly
_atom_site_disorder_group
O8 O 0.71283(12) 0.73033(10) 0.49936(6) 0.0355(3) Uani 1 1 d . . . . .
O6 O 0.70288(12) 0.66854(11) 0.38787(6) 0.0369(3) Uani 1 1 d . . . . .
O4 O 0.29588(13) 0.28748(11) 0.01252(7) 0.0415(4) Uani 1 1 d . . . . .
O5 O 0.73766(13) 0.69498(12) 0.29582(7) 0.0442(4) Uani 1 1 d . . . . .
O2 O 0.25596(12) 0.23787(11) -0.09967(7) 0.0407(4) Uani 1 1 d . . . . .
O1 O 0.18254(14) 0.11191(13) -0.19256(7) 0.0501(4) Uani 1 1 d . . . . .
O7 O 0.72905(16) 0.87434(13) 0.47603(8) 0.0567(5) Uani 1 1 d . . . . .
O3 O 0.27578(15) 0.11829(13) -0.01842(8) 0.0574(5) Uani 1 1 d . . . . .
C2 C 0.89356(17) 0.75097(15) 0.38681(9) 0.0313(4) Uani 1 1 d . . . . .
C3 C 0.88978(17) 0.74701(15) 0.44649(9) 0.0309(4) Uani 1 1 d . . . . .
C64 C 0.12461(18) 0.39651(16) -0.08514(10) 0.0367(5) Uani 1 1 d . . . . .
C1 C 0.77491(18) 0.70386(15) 0.34970(9) 0.0338(4) Uani 1 1 d . . . . .
C17 C 0.77434(17) 0.57814(15) 0.45020(9) 0.0323(4) Uani 1 1 d . . . . .
C19 C 0.84356(18) 0.52360(15) 0.40178(10) 0.0360(5) Uani 1 1 d . . . . .
C5 C 0.99026(18) 0.79015(16) 0.35630(9) 0.0367(5) Uani 1 1 d . . . . .
C11 C 0.97583(17) 0.79844(15) 0.50540(9) 0.0329(4) Uani 1 1 d . . . . .
C47 C 0.06597(18) 0.14878(16) -0.10459(10) 0.0365(5) Uani 1 1 d . . . . .
C32 C 0.64385(17) 0.86099(16) 0.56976(9) 0.0348(5) Uani 1 1 d . . . . .
C4 C 0.77134(17) 0.68344(16) 0.44803(9) 0.0329(4) Uani 1 1 d . . . . .
C34 C 0.63029(19) 0.79464(16) 0.60965(9) 0.0376(5) Uani 1 1 d . . . . .
C18 C 0.71502(17) 0.54312(16) 0.49105(10) 0.0361(5) Uani 1 1 d . . . . .
H18 H 0.675752 0.588776 0.517016 0.043 Uiso 1 1 calc R U . . .
C48 C 0.09544(18) 0.21494(16) -0.04422(10) 0.0361(5) Uani 1 1 d . . . . .
C85 C 0.53920(19) 0.14470(17) 0.13042(10) 0.0397(5) Uani 1 1 d . . . . .
C77 C 0.40053(19) 0.22633(17) 0.07984(10) 0.0386(5) Uani 1 1 d . . . . .
C16 C 1.05232(19) 0.89032(15) 0.51301(10) 0.0388(5) Uani 1 1 d . . . . .
H16 H 1.052371 0.916728 0.479245 0.047 Uiso 1 1 calc R U . . .
C62 C 0.21396(18) 0.39128(16) -0.03531(10) 0.0376(5) Uani 1 1 d . . . . .
C46 C 0.16795(19) 0.15965(17) -0.13942(10) 0.0383(5) Uani 1 1 d . . . . .
C31 C 0.70010(18) 0.82686(16) 0.51041(10) 0.0378(5) Uani 1 1 d . . . . .
C40 C 0.54203(18) 1.00017(16) 0.62747(10) 0.0397(5) Uani 1 1 d . . . . .
C79 C 0.4194(2) 0.32908(17) 0.12846(10) 0.0421(5) Uani 1 1 d . . . . .
C56 C 0.03337(18) 0.22141(16) 0.01212(9) 0.0359(5) Uani 1 1 d . . . . .
C49 C 0.21460(18) 0.28297(17) -0.03956(9) 0.0376(5) Uani 1 1 d . . . . .
C33 C 0.60374(19) 0.94495(17) 0.57744(10) 0.0403(5) Uani 1 1 d . . . . .
H33 H 0.617667 0.973312 0.545047 0.048 Uiso 1 1 calc R U . . .
C70 C 0.32003(19) 0.57748(17) 0.01644(11) 0.0417(5) Uani 1 1 d . . . . .
C25 C 0.69991(18) 0.44658(16) 0.50285(10) 0.0386(5) Uani 1 1 d . . . . .
C76 C 0.3167(2) 0.20131(18) 0.01965(11) 0.0429(5) Uani 1 1 d . . . . .
C65 C 0.01114(19) 0.40146(17) -0.07326(11) 0.0438(5) Uani 1 1 d . . . . .
H65 H -0.010158 0.403208 -0.032799 0.053 Uiso 1 1 calc R U . . .
C20 C 0.7950(2) 0.47544(17) 0.33722(10) 0.0433(5) Uani 1 1 d . . . . .
H20 H 0.716837 0.474767 0.324073 0.052 Uiso 1 1 calc R U . . .
C12 C 0.97867(19) 0.76115(17) 0.55644(10) 0.0398(5) Uani 1 1 d . . . . .
H12 H 0.927969 0.699527 0.552536 0.048 Uiso 1 1 calc R U . . .
C61 C 0.0445(2) 0.31254(17) 0.06258(10) 0.0419(5) Uani 1 1 d . . . . .
H61 H 0.091971 0.372120 0.060735 0.050 Uiso 1 1 calc R U . . .
C90 C 0.5966(2) 0.06584(18) 0.11068(11) 0.0461(6) Uani 1 1 d . . . . .
H90 H 0.579058 0.021744 0.067782 0.055 Uiso 1 1 calc R U . . .
C50 C -0.04225(19) 0.07139(17) -0.13489(9) 0.0395(5) Uani 1 1 d . . . . .
C24 C 0.95991(19) 0.52433(17) 0.41955(11) 0.0439(5) Uani 1 1 d . . . . .
H24 H 0.994458 0.557286 0.462664 0.053 Uiso 1 1 calc R U . . .
C78 C 0.4525(2) 0.15217(18) 0.08233(10) 0.0433(5) Uani 1 1 d . . . . .
H78 H 0.428693 0.093187 0.046025 0.052 Uiso 1 1 calc R U . . .
C63 C 0.29462(19) 0.46805(17) 0.00610(11) 0.0430(5) Uani 1 1 d . . . . .
H63 H 0.343688 0.449343 0.033365 0.052 Uiso 1 1 calc R U . . .
C57 C -0.0352(2) 0.13425(17) 0.01709(10) 0.0421(5) Uani 1 1 d . . . . .
H57 H -0.042329 0.072152 -0.016003 0.050 Uiso 1 1 calc R U . . .
C71 C 0.2549(2) 0.62524(18) -0.01382(12) 0.0482(6) Uani 1 1 d . . . . .
H71 H 0.188419 0.586895 -0.043947 0.058 Uiso 1 1 calc R U . . .
C26 C 0.76006(19) 0.37099(18) 0.47780(12) 0.0471(6) Uani 1 1 d . . . . .
H26 H 0.814115 0.378742 0.449317 0.057 Uiso 1 1 calc R U . . .
C6 C 1.09846(19) 0.76514(19) 0.36272(10) 0.0477(6) Uani 1 1 d . . . . .
H6 H 1.110388 0.724955 0.387736 0.057 Uiso 1 1 calc R U . . .
C15 C 1.1278(2) 0.94280(17) 0.56953(11) 0.0493(6) Uani 1 1 d . . . . .
H15 H 1.178592 1.004652 0.573954 0.059 Uiso 1 1 calc R U . . .
C69 C 0.1531(2) 0.39295(19) -0.14559(11) 0.0499(6) Uani 1 1 d . . . . .
H69 H 0.229474 0.388861 -0.154813 0.060 Uiso 1 1 calc R U . . .
C86 C 0.5655(2) 0.20746(19) 0.19488(11) 0.0505(6) Uani 1 1 d . . . . .
H86 H 0.527535 0.260700 0.210197 0.061 Uiso 1 1 calc R U . . .
C41 C 0.5398(2) 0.99119(18) 0.68826(11) 0.0492(6) Uani 1 1 d . . . . .
H41 H 0.576546 0.944546 0.698707 0.059 Uiso 1 1 calc R U . . .
C10 C 0.9741(2) 0.84943(18) 0.31872(10) 0.0499(6) Uani 1 1 d . . . . .
H10 H 0.901108 0.865844 0.313328 0.060 Uiso 1 1 calc R U . . .
C55 C -0.1509(2) 0.0958(2) -0.13156(11) 0.0518(6) Uani 1 1 d . . . . .
H55 H -0.155936 0.163009 -0.111395 0.062 Uiso 1 1 calc R U . . .
C30 C 0.6185(2) 0.43076(18) 0.54389(11) 0.0483(6) Uani 1 1 d . . . . .
H30 H 0.576102 0.480149 0.561000 0.058 Uiso 1 1 calc R U . . .
C60 C -0.0138(2) 0.31555(19) 0.11519(11) 0.0497(6) Uani 1 1 d . . . . .
H60 H -0.006395 0.377300 0.148658 0.060 Uiso 1 1 calc R U . . .
C39 C 0.5203(2) 0.74130(18) 0.61185(11) 0.0535(6) Uani 1 1 d . . . . .
H39 H 0.453790 0.752645 0.591609 0.064 Uiso 1 1 calc R U . . .
C58 C -0.0929(2) 0.13722(19) 0.06955(11) 0.0504(6) Uani 1 1 d . . . . .
H58 H -0.139057 0.077563 0.072028 0.060 Uiso 1 1 calc R U . . .
C66 C -0.0713(2) 0.40388(19) -0.12013(12) 0.0542(6) Uani 1 1 d . . . . .
H66 H -0.147938 0.407388 -0.111341 0.065 Uiso 1 1 calc R U . . .
C13 C 1.0554(2) 0.81407(19) 0.61269(11) 0.0530(6) Uani 1 1 d . . . . .
H13 H 1.057121 0.787741 0.646456 0.064 Uiso 1 1 calc R U . . .
C59 C -0.0828(2) 0.2285(2) 0.11886(11) 0.0544(6) Uani 1 1 d . . . . .
H59 H -0.122818 0.231015 0.154529 0.065 Uiso 1 1 calc R U . . .
C45 C 0.4869(2) 1.07009(19) 0.61415(12) 0.0532(6) Uani 1 1 d . . . . .
H45 H 0.488158 1.077735 0.573563 0.064 Uiso 1 1 calc R U . . .
C67 C -0.0413(2) 0.40114(19) -0.17984(12) 0.0560(7) Uani 1 1 d . . . . .
H67 H -0.097077 0.403247 -0.211658 0.067 Uiso 1 1 calc R U . . .
C68 C 0.0706(3) 0.3953(2) -0.19230(11) 0.0572(7) Uani 1 1 d . . . . .
H68 H 0.091233 0.392962 -0.232965 0.069 Uiso 1 1 calc R U . . .
C89 C 0.6782(2) 0.0506(2) 0.15212(12) 0.0546(6) Uani 1 1 d . . . . .
H89 H 0.715942 -0.002946 0.137455 0.066 Uiso 1 1 calc R U . . .
C23 C 1.0255(2) 0.4771(2) 0.37450(13) 0.0550(6) Uani 1 1 d . . . . .
H23 H 1.103937 0.477831 0.387193 0.066 Uiso 1 1 calc R U . . .
C21 C 0.8611(2) 0.42875(19) 0.29252(12) 0.0556(7) Uani 1 1 d . . . . .
H21 H 0.827670 0.396646 0.249167 0.067 Uiso 1 1 calc R U . . .
C51 C -0.0372(2) -0.02797(19) -0.16625(12) 0.0554(6) Uani 1 1 d . . . . .
H51 H 0.036089 -0.045032 -0.170130 0.067 Uiso 1 1 calc R U . . .
C87 C 0.6472(2) 0.1913(2) 0.23605(12) 0.0568(7) Uani 1 1 d . . . . .
H87 H 0.664283 0.233953 0.279302 0.068 Uiso 1 1 calc R U . . .
C72 C 0.2866(2) 0.7285(2) -0.00015(13) 0.0578(7) Uani 1 1 d . . . . .
H72 H 0.241235 0.759694 -0.020851 0.069 Uiso 1 1 calc R U . . .
C29 C 0.5991(2) 0.3436(2) 0.55989(12) 0.0569(7) Uani 1 1 d . . . . .
H29 H 0.543914 0.334207 0.587536 0.068 Uiso 1 1 calc R U . . .
C35 C 0.7268(2) 0.7773(2) 0.64046(11) 0.0572(7) Uani 1 1 d . . . . .
H35 H 0.802772 0.813174 0.640282 0.069 Uiso 1 1 calc R U . . .
C88 C 0.7041(2) 0.1142(2) 0.21511(13) 0.0565(7) Uani 1 1 d . . . . .
H88 H 0.760443 0.104878 0.243632 0.068 Uiso 1 1 calc R U . . .
C14 C 1.1294(2) 0.90517(19) 0.61950(12) 0.0567(7) Uani 1 1 d . . . . .
H14 H 1.180530 0.941397 0.658013 0.068 Uiso 1 1 calc R U . . .
C80 C 0.3266(2) 0.3611(2) 0.15798(11) 0.0549(6) Uani 1 1 d . . . . .
H80 H 0.251969 0.317088 0.147729 0.066 Uiso 1 1 calc R U . . .
C73 C 0.3837(2) 0.7859(2) 0.04333(14) 0.0594(7) Uani 1 1 d . . . . .
H73 H 0.405029 0.856034 0.052181 0.071 Uiso 1 1 calc R U . . .
C27 C 0.7409(2) 0.2845(2) 0.49450(14) 0.0587(7) Uani 1 1 d . . . . .
H27 H 0.783110 0.234709 0.477843 0.070 Uiso 1 1 calc R U . . .
C42 C 0.4838(2) 1.0507(2) 0.73331(13) 0.0604(7) Uani 1 1 d . . . . .
H42 H 0.483892 1.045063 0.774462 0.072 Uiso 1 1 calc R U . . .
C28 C 0.6608(2) 0.2709(2) 0.53518(14) 0.0627(7) Uani 1 1 d . . . . .
H28 H 0.648156 0.211966 0.546122 0.075 Uiso 1 1 calc R U . . .
C22 C 0.9759(2) 0.4289(2) 0.31109(13) 0.0616(7) Uani 1 1 d . . . . .
H22 H 1.020113 0.396347 0.280581 0.074 Uiso 1 1 calc R U . . .
C75 C 0.4177(2) 0.6373(2) 0.06055(13) 0.0599(7) Uani 1 1 d . . . . .
H75 H 0.463044 0.606809 0.081826 0.072 Uiso 1 1 calc R U . . .
C84 C 0.5282(3) 0.3955(2) 0.14451(13) 0.0651(8) Uani 1 1 d . . . . .
H84 H 0.592049 0.375842 0.124447 0.078 Uiso 1 1 calc R U . . .
C43 C 0.4278(2) 1.1184(2) 0.71822(14) 0.0674(8) Uani 1 1 d . . . . .
H43 H 0.388105 1.157184 0.748643 0.081 Uiso 1 1 calc R U . . .
C44 C 0.4302(2) 1.1288(2) 0.65905(14) 0.0692(8) Uani 1 1 d . . . . .
H44 H 0.393392 1.175644 0.648934 0.083 Uiso 1 1 calc R U . . .
C9 C 1.0652(3) 0.8839(2) 0.28952(12) 0.0710(9) Uani 1 1 d . . . . .
H9 H 1.054922 0.925258 0.265112 0.085 Uiso 1 1 calc R U . . .
C54 C -0.2523(2) 0.0207(3) -0.15804(13) 0.0678(8) Uani 1 1 d . . . . .
H54 H -0.326104 0.037110 -0.155712 0.081 Uiso 1 1 calc R U . . .
C36 C 0.7106(4) 0.7056(3) 0.67208(13) 0.0810(11) Uani 1 1 d . . . . .
H36 H 0.775779 0.693211 0.692864 0.097 Uiso 1 1 calc R U . . .
C8 C 1.1714(3) 0.8580(3) 0.29593(13) 0.0817(11) Uani 1 1 d . . . . .
H8 H 1.232742 0.880663 0.275196 0.098 Uiso 1 1 calc R U . . .
C7 C 1.1878(2) 0.7993(2) 0.33244(12) 0.0684(8) Uani 1 1 d . . . . .
H7 H 1.260664 0.782180 0.336836 0.082 Uiso 1 1 calc R U . . .
C53 C -0.2451(3) -0.0774(2) -0.18765(14) 0.0739(9) Uani 1 1 d . . . . .
H53 H -0.314043 -0.128162 -0.205223 0.089 Uiso 1 1 calc R U . . .
C52 C -0.1384(3) -0.1016(2) -0.19167(14) 0.0746(9) Uani 1 1 d . . . . .
H52 H -0.134074 -0.168952 -0.211941 0.090 Uiso 1 1 calc R U . . .
C74 C 0.4496(2) 0.7404(2) 0.07387(15) 0.0684(8) Uani 1 1 d . . . . .
H74 H 0.516246 0.779328 0.103721 0.082 Uiso 1 1 calc R U . . .
C81 C 0.3431(3) 0.4574(3) 0.20252(13) 0.0777(9) Uani 1 1 d . . . . .
H81 H 0.279322 0.478639 0.221888 0.093 Uiso 1 1 calc R U . . .
C38 C 0.5059(4) 0.6717(2) 0.64311(14) 0.0790(10) Uani 1 1 d . . . . .
H38 H 0.429931 0.636490 0.643918 0.095 Uiso 1 1 calc R U . . .
C37 C 0.5987(5) 0.6536(2) 0.67236(14) 0.0902(12) Uani 1 1 d . . . . .
H37 H 0.587573 0.605431 0.693138 0.108 Uiso 1 1 calc R U . . .
C82 C 0.4511(4) 0.5216(2) 0.21842(15) 0.0903(12) Uani 1 1 d . . . . .
H82 H 0.461869 0.586696 0.248822 0.108 Uiso 1 1 calc R U . . .
C83 C 0.5435(4) 0.4911(2) 0.19020(16) 0.0905(12) Uani 1 1 d . . . . .
H83 H 0.618166 0.535165 0.201700 0.109 Uiso 1 1 calc R U . . .

loop_
_atom_site_aniso_label
_atom_site_aniso_U_11
_atom_site_aniso_U_22
_atom_site_aniso_U_33
_atom_site_aniso_U_23
_atom_site_aniso_U_13
_atom_site_aniso_U_12
O8 0.0399(8) 0.0355(8) 0.0359(8) 0.0140(6) 0.0155(6) 0.0127(6)
O6 0.0310(7) 0.0461(9) 0.0347(8) 0.0154(7) 0.0057(6) 0.0084(6)
O4 0.0447(9) 0.0427(9) 0.0385(8) 0.0152(7) -0.0017(6) 0.0137(7)
O5 0.0436(9) 0.0562(10) 0.0326(8) 0.0160(7) 0.0021(6) 0.0103(7)
O2 0.0376(8) 0.0489(9) 0.0372(8) 0.0136(7) 0.0085(6) 0.0146(7)
O1 0.0568(10) 0.0605(11) 0.0354(8) 0.0122(8) 0.0104(7) 0.0244(8)
O7 0.0802(12) 0.0557(11) 0.0596(10) 0.0371(9) 0.0394(9) 0.0340(9)
O3 0.0674(12) 0.0439(10) 0.0513(10) 0.0049(8) -0.0162(8) 0.0182(9)
C2 0.0334(10) 0.0298(11) 0.0312(10) 0.0108(8) 0.0048(8) 0.0076(8)
C3 0.0333(10) 0.0295(10) 0.0314(10) 0.0108(8) 0.0064(8) 0.0092(8)
C64 0.0404(12) 0.0356(12) 0.0355(11) 0.0131(9) 0.0059(9) 0.0103(9)
C1 0.0381(11) 0.0344(11) 0.0310(11) 0.0109(9) 0.0076(9) 0.0123(9)
C17 0.0296(10) 0.0318(11) 0.0338(10) 0.0102(9) 0.0056(8) 0.0041(8)
C19 0.0383(11) 0.0313(11) 0.0404(12) 0.0141(9) 0.0131(9) 0.0066(9)
C5 0.0396(12) 0.0387(12) 0.0285(10) 0.0116(9) 0.0050(9) 0.0006(9)
C11 0.0334(11) 0.0336(11) 0.0336(10) 0.0126(9) 0.0066(8) 0.0094(9)
C47 0.0404(12) 0.0398(12) 0.0337(11) 0.0154(10) 0.0051(9) 0.0143(9)
C32 0.0347(11) 0.0359(12) 0.0347(11) 0.0119(9) 0.0089(9) 0.0090(9)
C4 0.0311(10) 0.0388(12) 0.0292(10) 0.0118(9) 0.0076(8) 0.0071(9)
C34 0.0492(13) 0.0347(12) 0.0286(10) 0.0078(9) 0.0094(9) 0.0130(10)
C18 0.0353(11) 0.0347(11) 0.0370(11) 0.0109(9) 0.0081(9) 0.0059(9)
C48 0.0400(12) 0.0377(12) 0.0347(11) 0.0149(9) 0.0040(9) 0.0142(9)
C85 0.0398(12) 0.0446(13) 0.0380(12) 0.0174(10) 0.0047(9) 0.0119(10)
C77 0.0401(12) 0.0407(12) 0.0351(11) 0.0125(10) 0.0032(9) 0.0110(10)
C16 0.0498(13) 0.0303(11) 0.0363(11) 0.0129(9) 0.0043(9) 0.0069(10)
C62 0.0376(11) 0.0417(13) 0.0358(11) 0.0149(10) 0.0074(9) 0.0103(10)
C46 0.0431(12) 0.0423(13) 0.0344(11) 0.0146(10) 0.0039(9) 0.0187(10)
C31 0.0391(12) 0.0364(12) 0.0424(12) 0.0159(10) 0.0115(9) 0.0124(9)
C40 0.0360(11) 0.0359(12) 0.0447(12) 0.0098(10) 0.0082(9) 0.0085(9)
C79 0.0496(13) 0.0398(13) 0.0371(11) 0.0147(10) -0.0002(10) 0.0099(10)
C56 0.0393(12) 0.0399(12) 0.0317(11) 0.0141(9) 0.0038(9) 0.0134(9)
C49 0.0380(11) 0.0435(13) 0.0315(11) 0.0118(9) 0.0024(9) 0.0121(10)
C33 0.0425(12) 0.0414(13) 0.0404(12) 0.0164(10) 0.0125(9) 0.0110(10)
C70 0.0362(12) 0.0421(13) 0.0462(13) 0.0153(11) 0.0081(10) 0.0064(10)
C25 0.0358(11) 0.0379(12) 0.0404(12) 0.0157(10) 0.0033(9) 0.0011(9)
C76 0.0458(13) 0.0420(14) 0.0413(12) 0.0125(11) 0.0018(10) 0.0152(11)
C65 0.0455(13) 0.0494(14) 0.0409(12) 0.0177(11) 0.0081(10) 0.0163(11)
C20 0.0460(13) 0.0390(13) 0.0397(12) 0.0085(10) 0.0079(10) 0.0054(10)
C12 0.0405(12) 0.0396(12) 0.0387(12) 0.0182(10) 0.0004(9) 0.0011(10)
C61 0.0491(13) 0.0394(13) 0.0365(12) 0.0123(10) 0.0082(10) 0.0084(10)
C90 0.0504(14) 0.0510(15) 0.0425(12) 0.0191(11) 0.0082(10) 0.0183(11)
C50 0.0458(13) 0.0450(13) 0.0278(10) 0.0145(10) 0.0023(9) 0.0082(10)
C24 0.0420(13) 0.0443(13) 0.0478(13) 0.0166(11) 0.0108(10) 0.0120(10)
C78 0.0495(13) 0.0448(13) 0.0346(11) 0.0092(10) 0.0032(10) 0.0168(11)
C63 0.0380(12) 0.0465(14) 0.0469(13) 0.0189(11) 0.0044(10) 0.0103(10)
C57 0.0547(14) 0.0378(12) 0.0367(12) 0.0140(10) 0.0071(10) 0.0152(10)
C71 0.0459(13) 0.0442(14) 0.0548(14) 0.0175(12) 0.0059(11) 0.0103(11)
C26 0.0348(12) 0.0476(14) 0.0664(15) 0.0296(12) 0.0105(11) 0.0077(10)
C6 0.0388(12) 0.0631(16) 0.0379(12) 0.0160(11) 0.0061(10) 0.0056(11)
C15 0.0595(15) 0.0357(13) 0.0461(13) 0.0154(11) -0.0041(11) -0.0032(11)
C69 0.0537(15) 0.0598(16) 0.0442(13) 0.0215(12) 0.0152(11) 0.0224(12)
C86 0.0590(15) 0.0531(15) 0.0405(13) 0.0148(11) 0.0038(11) 0.0186(12)
C41 0.0564(15) 0.0435(14) 0.0484(14) 0.0138(11) 0.0174(11) 0.0126(11)
C10 0.0595(15) 0.0518(15) 0.0393(12) 0.0228(11) 0.0038(11) 0.0029(12)
C55 0.0489(14) 0.0604(16) 0.0415(13) 0.0108(12) 0.0052(11) 0.0136(12)
C30 0.0516(14) 0.0489(14) 0.0458(13) 0.0210(11) 0.0136(11) 0.0040(11)
C60 0.0631(16) 0.0483(15) 0.0362(12) 0.0096(11) 0.0129(11) 0.0158(12)
C39 0.0650(16) 0.0476(15) 0.0432(13) 0.0145(11) 0.0160(12) 0.0004(12)
C58 0.0632(16) 0.0495(15) 0.0456(13) 0.0248(12) 0.0133(11) 0.0125(12)
C66 0.0439(14) 0.0557(16) 0.0638(16) 0.0184(13) 0.0011(12) 0.0183(12)
C13 0.0581(15) 0.0597(16) 0.0416(13) 0.0279(12) -0.0056(11) 0.0001(12)
C59 0.0677(17) 0.0611(17) 0.0415(13) 0.0227(12) 0.0194(12) 0.0182(13)
C45 0.0531(15) 0.0546(16) 0.0529(14) 0.0135(12) 0.0099(12) 0.0216(12)
C67 0.0683(18) 0.0500(15) 0.0466(14) 0.0106(12) -0.0102(12) 0.0223(13)
C68 0.085(2) 0.0591(17) 0.0329(12) 0.0138(12) 0.0095(12) 0.0314(15)
C89 0.0552(15) 0.0671(18) 0.0573(16) 0.0344(14) 0.0134(12) 0.0259(13)
C23 0.0470(14) 0.0581(16) 0.0660(17) 0.0206(14) 0.0218(12) 0.0219(12)
C21 0.0661(17) 0.0508(15) 0.0433(13) 0.0070(12) 0.0176(12) 0.0102(13)
C51 0.0606(16) 0.0446(15) 0.0534(15) 0.0099(12) -0.0052(12) 0.0101(12)
C87 0.0622(17) 0.0671(18) 0.0401(13) 0.0228(13) -0.0033(11) 0.0086(14)
C72 0.0594(16) 0.0487(15) 0.0706(17) 0.0240(14) 0.0125(13) 0.0172(13)
C29 0.0594(16) 0.0591(17) 0.0568(15) 0.0318(13) 0.0129(12) 0.0019(13)
C35 0.0699(18) 0.0634(17) 0.0405(13) 0.0132(12) 0.0032(12) 0.0291(14)
C88 0.0453(14) 0.0775(19) 0.0607(16) 0.0430(15) 0.0012(12) 0.0153(13)
C14 0.0645(16) 0.0517(15) 0.0445(14) 0.0191(12) -0.0133(12) -0.0059(13)
C80 0.0634(16) 0.0587(17) 0.0430(13) 0.0127(12) 0.0028(12) 0.0244(13)
C73 0.0532(16) 0.0423(15) 0.0800(19) 0.0174(14) 0.0190(14) 0.0072(12)
C27 0.0414(14) 0.0568(16) 0.093(2) 0.0427(15) 0.0090(13) 0.0159(12)
C42 0.0681(18) 0.0542(16) 0.0517(15) 0.0084(13) 0.0243(13) 0.0082(14)
C28 0.0515(15) 0.0627(18) 0.088(2) 0.0513(16) 0.0030(14) 0.0042(13)
C22 0.0678(18) 0.0618(18) 0.0583(17) 0.0150(14) 0.0316(14) 0.0230(14)
C75 0.0458(14) 0.0510(16) 0.0760(18) 0.0182(14) -0.0058(13) 0.0056(12)
C84 0.0673(18) 0.0602(18) 0.0582(16) 0.0202(14) 0.0051(13) -0.0068(14)
C43 0.0579(17) 0.0650(19) 0.0710(19) 0.0033(15) 0.0269(14) 0.0228(14)
C44 0.0633(18) 0.072(2) 0.075(2) 0.0123(16) 0.0133(15) 0.0409(15)
C9 0.078(2) 0.083(2) 0.0472(15) 0.0381(15) 0.0009(14) -0.0180(17)
C54 0.0432(15) 0.096(2) 0.0521(16) 0.0139(16) 0.0042(12) 0.0074(15)
C36 0.141(3) 0.071(2) 0.0380(15) 0.0111(15) -0.0041(17) 0.059(2)
C8 0.0571(18) 0.125(3) 0.0494(16) 0.0394(18) 0.0054(13) -0.0268(18)
C7 0.0368(13) 0.109(2) 0.0509(15) 0.0248(16) 0.0088(11) -0.0004(14)
C53 0.067(2) 0.073(2) 0.0575(17) 0.0079(16) 0.0015(14) -0.0134(16)
C52 0.078(2) 0.0504(17) 0.076(2) 0.0047(15) -0.0042(16) 0.0017(15)
C74 0.0460(15) 0.0504(17) 0.092(2) 0.0100(15) -0.0022(14) -0.0011(13)
C81 0.117(3) 0.070(2) 0.0502(17) 0.0102(15) 0.0086(17) 0.049(2)
C38 0.123(3) 0.0556(18) 0.0508(17) 0.0187(15) 0.0295(18) -0.0039(18)
C37 0.177(4) 0.0531(19) 0.0416(17) 0.0185(15) 0.020(2) 0.023(2)
C82 0.158(4) 0.0456(18) 0.0531(19) 0.0047(15) 0.004(2) 0.015(2)
C83 0.121(3) 0.056(2) 0.065(2) 0.0120(16) -0.003(2) -0.031(2)

loop_
_atom_type_symbol
_atom_type_description
_atom_type_scat_dispersion_real
_atom_type_scat_dispersion_imag
_atom_type_scat_source
C C 0.0033 0.0016 'International Tables Vol C Tables 4.2.6.8 and 6.1.1.4'
H H 0.0000 0.0000 'International Tables Vol C Tables 4.2.6.8 and 6.1.1.4'
O O 0.0106 0.0060 'International Tables Vol C Tables 4.2.6.8 and 6.1.1.4'

loop_
_geom_angle_atom_site_label_1
_geom_angle_atom_site_label_2
_geom_angle_atom_site_label_3
_geom_angle
_geom_angle_site_symmetry_1
_geom_angle_site_symmetry_3
_geom_angle_publ_flag
C31 O8 C4 120.47(15) . . ?
C1 O6 C4 108.92(15) . . ?
C76 O4 C49 120.54(17) . . ?
C46 O2 C49 109.07(15) . . ?
C3 C2 C1 107.96(17) . . ?
C3 C2 C5 131.61(18) . . ?
C5 C2 C1 120.42(17) . . ?
C2 C3 C11 130.13(18) . . ?
C2 C3 C4 108.49(17) . . ?
C11 C3 C4 121.22(16) . . ?
C65 C64 C62 121.38(18) . . ?
C65 C64 C69 118.3(2) . . ?
C69 C64 C62 120.32(19) . . ?
O6 C1 C2 108.87(16) . . ?
O5 C1 O6 120.63(18) . . ?
O5 C1 C2 130.49(19) . . ?
C19 C17 C4 112.95(16) . . ?
C18 C17 C19 127.16(19) . . ?
C18 C17 C4 119.85(18) . . ?
C20 C19 C17 120.94(19) . . ?
C24 C19 C17 120.60(19) . . ?
C24 C19 C20 118.4(2) . . ?
C6 C5 C2 120.0(2) . . ?
C6 C5 C10 119.2(2) . . ?
C10 C5 C2 120.8(2) . . ?
C16 C11 C3 120.01(18) . . ?
C16 C11 C12 118.04(19) . . ?
C12 C11 C3 121.82(18) . . ?
C48 C47 C46 108.28(19) . . ?
C48 C47 C50 130.18(19) . . ?
C50 C47 C46 121.43(18) . . ?
C34 C32 C31 116.98(18) . . ?
C33 C32 C34 128.08(19) . . ?
C33 C32 C31 114.73(18) . . ?
O8 C4 O6 109.08(15) . . ?
O8 C4 C3 113.88(16) . . ?
O8 C4 C17 107.49(15) . . ?
O6 C4 C3 104.75(15) . . ?
O6 C4 C17 106.75(16) . . ?
C3 C4 C17 114.55(16) . . ?
C39 C34 C32 120.0(2) . . ?
C39 C34 C35 118.2(2) . . ?
C35 C34 C32 121.6(2) . . ?
C17 C18 H18 114.0 . . ?
C17 C18 C25 132.0(2) . . ?
C25 C18 H18 114.0 . . ?
C47 C48 C56 129.1(2) . . ?
C47 C48 C49 108.53(18) . . ?
C56 C48 C49 122.17(18) . . ?
C90 C85 C78 117.0(2) . . ?
C90 C85 C86 117.5(2) . . ?
C86 C85 C78 125.4(2) . . ?
C79 C77 C76 117.87(19) . . ?
C78 C77 C79 127.4(2) . . ?
C78 C77 C76 114.69(19) . . ?
C11 C16 H16 119.6 . . ?
C15 C16 C11 120.8(2) . . ?
C15 C16 H16 119.6 . . ?
C64 C62 C49 112.81(17) . . ?
C63 C62 C64 127.1(2) . . ?
C63 C62 C49 119.8(2) . . ?
O2 C46 C47 108.80(17) . . ?
O1 C46 O2 120.6(2) . . ?
O1 C46 C47 130.6(2) . . ?
O8 C31 C32 109.85(17) . . ?
O7 C31 O8 123.57(19) . . ?
O7 C31 C32 126.6(2) . . ?
C41 C40 C33 124.8(2) . . ?
C45 C40 C33 117.2(2) . . ?
C45 C40 C41 117.9(2) . . ?
C80 C79 C77 120.2(2) . . ?
C84 C79 C77 121.4(2) . . ?
C84 C79 C80 118.4(2) . . ?
C61 C56 C48 121.98(19) . . ?
C57 C56 C48 119.66(19) . . ?
C57 C56 C61 118.31(19) . . ?
O4 C49 O2 109.55(16) . . ?
O4 C49 C48 112.86(17) . . ?
O4 C49 C62 107.82(17) . . ?
O2 C49 C48 104.56(16) . . ?
O2 C49 C62 105.91(16) . . ?
C48 C49 C62 115.77(17) . . ?
C32 C33 C40 131.3(2) . . ?
C32 C33 H33 114.3 . . ?
C40 C33 H33 114.3 . . ?
C71 C70 C63 125.7(2) . . ?
C71 C70 C75 117.6(2) . . ?
C75 C70 C63 116.7(2) . . ?
C26 C25 C18 126.18(19) . . ?
C26 C25 C30 117.6(2) . . ?
C30 C25 C18 116.2(2) . . ?
O4 C76 C77 110.08(18) . . ?
O3 C76 O4 123.9(2) . . ?
O3 C76 C77 126.0(2) . . ?
C64 C65 H65 119.6 . . ?
C66 C65 C64 120.8(2) . . ?
C66 C65 H65 119.6 . . ?
C19 C20 H20 119.8 . . ?
C21 C20 C19 120.5(2) . . ?
C21 C20 H20 119.8 . . ?
C11 C12 H12 119.7 . . ?
C13 C12 C11 120.6(2) . . ?
C13 C12 H12 119.7 . . ?
C56 C61 H61 119.8 . . ?
C60 C61 C56 120.4(2) . . ?
C60 C61 H61 119.8 . . ?
C85 C90 H90 119.0 . . ?
C89 C90 C85 122.0(2) . . ?
C89 C90 H90 119.0 . . ?
C55 C50 C47 120.7(2) . . ?
C55 C50 C51 118.9(2) . . ?
C51 C50 C47 120.3(2) . . ?
C19 C24 H24 119.6 . . ?
C23 C24 C19 120.8(2) . . ?
C23 C24 H24 119.6 . . ?
C85 C78 H78 113.6 . . ?
C77 C78 C85 132.7(2) . . ?
C77 C78 H78 113.6 . . ?
C62 C63 C70 131.1(2) . . ?
C62 C63 H63 114.5 . . ?
C70 C63 H63 114.5 . . ?
C56 C57 H57 119.4 . . ?
C58 C57 C56 121.2(2) . . ?
C58 C57 H57 119.4 . . ?
C70 C71 H71 119.6 . . ?
C72 C71 C70 120.8(2) . . ?
C72 C71 H71 119.6 . . ?
C25 C26 H26 119.7 . . ?
C27 C26 C25 120.7(2) . . ?
C27 C26 H26 119.7 . . ?
C5 C6 H6 120.0 . . ?
C7 C6 C5 120.0(2) . . ?
C7 C6 H6 120.0 . . ?
C16 C15 H15 119.8 . . ?
C14 C15 C16 120.5(2) . . ?
C14 C15 H15 119.8 . . ?
C64 C69 H69 119.6 . . ?
C68 C69 C64 120.7(2) . . ?
C68 C69 H69 119.6 . . ?
C85 C86 H86 120.0 . . ?
C87 C86 C85 120.0(2) . . ?
C87 C86 H86 120.0 . . ?
C40 C41 H41 119.9 . . ?
C42 C41 C40 120.2(2) . . ?
C42 C41 H41 119.9 . . ?
C5 C10 H10 120.1 . . ?
C9 C10 C5 119.9(3) . . ?
C9 C10 H10 120.1 . . ?
C50 C55 H55 120.1 . . ?
C50 C55 C54 119.8(3) . . ?
C54 C55 H55 120.1 . . ?
C25 C30 H30 119.3 . . ?
C29 C30 C25 121.3(2) . . ?
C29 C30 H30 119.3 . . ?
C61 C60 H60 119.8 . . ?
C59 C60 C61 120.4(2) . . ?
C59 C60 H60 119.8 . . ?
C34 C39 H39 119.3 . . ?
C38 C39 C34 121.3(3) . . ?
C38 C39 H39 119.3 . . ?
C57 C58 H58 120.0 . . ?
C57 C58 C59 119.9(2) . . ?
C59 C58 H58 120.0 . . ?
C65 C66 H66 119.9 . . ?
C67 C66 C65 120.2(2) . . ?
C67 C66 H66 119.9 . . ?
C12 C13 H13 119.8 . . ?
C14 C13 C12 120.4(2) . . ?
C14 C13 H13 119.8 . . ?
C60 C59 C58 119.7(2) . . ?
C60 C59 H59 120.2 . . ?
C58 C59 H59 120.2 . . ?
C40 C45 H45 119.2 . . ?
C44 C45 C40 121.7(3) . . ?
C44 C45 H45 119.2 . . ?
C66 C67 H67 120.3 . . ?
C68 C67 C66 119.4(2) . . ?
C68 C67 H67 120.3 . . ?
C69 C68 H68 119.7 . . ?
C67 C68 C69 120.5(2) . . ?
C67 C68 H68 119.7 . . ?
C90 C89 H89 120.2 . . ?
C88 C89 C90 119.6(2) . . ?
C88 C89 H89 120.2 . . ?
C24 C23 H23 120.0 . . ?
C22 C23 C24 120.1(2) . . ?
C22 C23 H23 120.0 . . ?
C20 C21 H21 119.8 . . ?
C22 C21 C20 120.4(2) . . ?
C22 C21 H21 119.8 . . ?
C50 C51 H51 119.7 . . ?
C52 C51 C50 120.5(3) . . ?
C52 C51 H51 119.7 . . ?
C86 C87 H87 119.3 . . ?
C88 C87 C86 121.3(2) . . ?
C88 C87 H87 119.3 . . ?
C71 C72 H72 119.7 . . ?
C73 C72 C71 120.6(3) . . ?
C73 C72 H72 119.7 . . ?
C30 C29 H29 120.1 . . ?
C28 C29 C30 119.8(2) . . ?
C28 C29 H29 120.1 . . ?
C34 C35 H35 120.1 . . ?
C34 C35 C36 119.8(3) . . ?
C36 C35 H35 120.1 . . ?
C89 C88 H88 120.2 . . ?
C87 C88 C89 119.5(2) . . ?
C87 C88 H88 120.2 . . ?
C15 C14 C13 119.6(2) . . ?
C15 C14 H14 120.2 . . ?
C13 C14 H14 120.2 . . ?
C79 C80 H80 119.8 . . ?
C79 C80 C81 120.5(3) . . ?
C81 C80 H80 119.8 . . ?
C72 C73 H73 120.2 . . ?
C72 C73 C74 119.7(2) . . ?
C74 C73 H73 120.2 . . ?
C26 C27 H27 119.7 . . ?
C28 C27 C26 120.5(3) . . ?
C28 C27 H27 119.7 . . ?
C41 C42 H42 119.8 . . ?
C43 C42 C41 120.5(3) . . ?
C43 C42 H42 119.8 . . ?
C29 C28 H28 120.0 . . ?
C27 C28 C29 120.0(2) . . ?
C27 C28 H28 120.0 . . ?
C23 C22 C21 119.8(2) . . ?
C23 C22 H22 120.1 . . ?
C21 C22 H22 120.1 . . ?
C70 C75 H75 119.2 . . ?
C74 C75 C70 121.6(3) . . ?
C74 C75 H75 119.2 . . ?
C79 C84 H84 119.9 . . ?
C79 C84 C83 120.2(3) . . ?
C83 C84 H84 119.9 . . ?
C42 C43 H43 120.0 . . ?
C44 C43 C42 120.0(2) . . ?
C44 C43 H43 120.0 . . ?
C45 C44 H44 120.2 . . ?
C43 C44 C45 119.7(3) . . ?
C43 C44 H44 120.2 . . ?
C10 C9 H9 119.8 . . ?
C8 C9 C10 120.3(3) . . ?
C8 C9 H9 119.8 . . ?
C55 C54 H54 119.9 . . ?
C53 C54 C55 120.1(3) . . ?
C53 C54 H54 119.9 . . ?
C35 C36 H36 120.2 . . ?
C37 C36 C35 119.7(3) . . ?
C37 C36 H36 120.2 . . ?
C9 C8 H8 119.9 . . ?
C7 C8 C9 120.2(2) . . ?
C7 C8 H8 119.9 . . ?
C6 C7 H7 119.8 . . ?
C8 C7 C6 120.5(3) . . ?
C8 C7 H7 119.8 . . ?
C54 C53 H53 119.9 . . ?
C52 C53 C54 120.3(3) . . ?
C52 C53 H53 119.9 . . ?
C51 C52 H52 119.9 . . ?
C53 C52 C51 120.3(3) . . ?
C53 C52 H52 119.9 . . ?
C73 C74 C75 119.8(3) . . ?
C73 C74 H74 120.1 . . ?
C75 C74 H74 120.1 . . ?
C80 C81 H81 119.8 . . ?
C82 C81 C80 120.4(3) . . ?
C82 C81 H81 119.8 . . ?
C39 C38 H38 119.5 . . ?
C37 C38 C39 120.9(3) . . ?
C37 C38 H38 119.5 . . ?
C36 C37 H37 119.9 . . ?
C38 C37 C36 120.1(3) . . ?
C38 C37 H37 119.9 . . ?
C81 C82 H82 120.1 . . ?
C83 C82 C81 119.9(3) . . ?
C83 C82 H82 120.1 . . ?
C84 C83 H83 119.7 . . ?
C82 C83 C84 120.5(3) . . ?
C82 C83 H83 119.7 . . ?

loop_
_geom_bond_atom_site_label_1
_geom_bond_atom_site_label_2
_geom_bond_distance
_geom_bond_site_symmetry_2
_geom_bond_publ_flag
O8 C4 1.418(2) . ?
O8 C31 1.367(2) . ?
O6 C1 1.375(2) . ?
O6 C4 1.439(2) . ?
O4 C49 1.421(2) . ?
O4 C76 1.360(3) . ?
O5 C1 1.200(2) . ?
O2 C46 1.377(3) . ?
O2 C49 1.443(2) . ?
O1 C46 1.200(2) . ?
O7 C31 1.198(2) . ?
O3 C76 1.201(3) . ?
C2 C3 1.344(3) . ?
C2 C1 1.481(3) . ?
C2 C5 1.469(3) . ?
C3 C11 1.477(3) . ?
C3 C4 1.516(3) . ?
C64 C62 1.499(3) . ?
C64 C65 1.384(3) . ?
C64 C69 1.389(3) . ?
C17 C19 1.499(3) . ?
C17 C4 1.534(3) . ?
C17 C18 1.340(3) . ?
C19 C20 1.396(3) . ?
C19 C24 1.391(3) . ?
C5 C6 1.394(3) . ?
C5 C10 1.395(3) . ?
C11 C16 1.397(3) . ?
C11 C12 1.398(3) . ?
C47 C48 1.344(3) . ?
C47 C46 1.476(3) . ?
C47 C50 1.468(3) . ?
C32 C34 1.487(3) . ?
C32 C31 1.494(3) . ?
C32 C33 1.342(3) . ?
C34 C39 1.379(3) . ?
C34 C35 1.386(3) . ?
C18 H18 0.9400 . ?
C18 C25 1.470(3) . ?
C48 C56 1.473(3) . ?
C48 C49 1.518(3) . ?
C85 C90 1.394(3) . ?
C85 C78 1.465(3) . ?
C85 C86 1.398(3) . ?
C77 C79 1.486(3) . ?
C77 C76 1.500(3) . ?
C77 C78 1.339(3) . ?
C16 H16 0.9400 . ?
C16 C15 1.381(3) . ?
C62 C49 1.529(3) . ?
C62 C63 1.335(3) . ?
C40 C33 1.465(3) . ?
C40 C41 1.394(3) . ?
C40 C45 1.388(3) . ?
C79 C80 1.385(3) . ?
C79 C84 1.383(3) . ?
C56 C61 1.398(3) . ?
C56 C57 1.391(3) . ?
C33 H33 0.9400 . ?
C70 C63 1.479(3) . ?
C70 C71 1.389(3) . ?
C70 C75 1.390(3) . ?
C25 C26 1.395(3) . ?
C25 C30 1.397(3) . ?
C65 H65 0.9400 . ?
C65 C66 1.383(3) . ?
C20 H20 0.9400 . ?
C20 C21 1.382(3) . ?
C12 H12 0.9400 . ?
C12 C13 1.384(3) . ?
C61 H61 0.9400 . ?
C61 C60 1.383(3) . ?
C90 H90 0.9400 . ?
C90 C89 1.377(3) . ?
C50 C55 1.386(3) . ?
C50 C51 1.387(3) . ?
C24 H24 0.9400 . ?
C24 C23 1.385(3) . ?
C78 H78 0.9400 . ?
C63 H63 0.9400 . ?
C57 H57 0.9400 . ?
C57 C58 1.376(3) . ?
C71 H71 0.9400 . ?
C71 C72 1.382(3) . ?
C26 H26 0.9400 . ?
C26 C27 1.388(3) . ?
C6 H6 0.9400 . ?
C6 C7 1.376(3) . ?
C15 H15 0.9400 . ?
C15 C14 1.378(3) . ?
C69 H69 0.9400 . ?
C69 C68 1.381(3) . ?
C86 H86 0.9400 . ?
C86 C87 1.380(3) . ?
C41 H41 0.9400 . ?
C41 C42 1.385(3) . ?
C10 H10 0.9400 . ?
C10 C9 1.378(3) . ?
C55 H55 0.9400 . ?
C55 C54 1.386(4) . ?
C30 H30 0.9400 . ?
C30 C29 1.389(3) . ?
C60 H60 0.9400 . ?
C60 C59 1.380(3) . ?
C39 H39 0.9400 . ?
C39 C38 1.377(4) . ?
C58 H58 0.9400 . ?
C58 C59 1.390(3) . ?
C66 H66 0.9400 . ?
C66 C67 1.381(4) . ?
C13 H13 0.9400 . ?
C13 C14 1.379(3) . ?
C59 H59 0.9400 . ?
C45 H45 0.9400 . ?
C45 C44 1.383(3) . ?
C67 H67 0.9400 . ?
C67 C68 1.371(4) . ?
C68 H68 0.9400 . ?
C89 H89 0.9400 . ?
C89 C88 1.375(4) . ?
C23 H23 0.9400 . ?
C23 C22 1.379(4) . ?
C21 H21 0.9400 . ?
C21 C22 1.379(4) . ?
C51 H51 0.9400 . ?
C51 C52 1.373(4) . ?
C87 H87 0.9400 . ?
C87 C88 1.373(4) . ?
C72 H72 0.9400 . ?
C72 C73 1.372(4) . ?
C29 H29 0.9400 . ?
C29 C28 1.375(4) . ?
C35 H35 0.9400 . ?
C35 C36 1.410(4) . ?
C88 H88 0.9400 . ?
C14 H14 0.9400 . ?
C80 H80 0.9400 . ?
C80 C81 1.386(4) . ?
C73 H73 0.9400 . ?
C73 C74 1.374(4) . ?
C27 H27 0.9400 . ?
C27 C28 1.374(4) . ?
C42 H42 0.9400 . ?
C42 C43 1.382(4) . ?
C28 H28 0.9400 . ?
C22 H22 0.9400 . ?
C75 H75 0.9400 . ?
C75 C74 1.382(4) . ?
C84 H84 0.9400 . ?
C84 C83 1.390(4) . ?
C43 H43 0.9400 . ?
C43 C44 1.367(4) . ?
C44 H44 0.9400 . ?
C9 H9 0.9400 . ?
C9 C8 1.377(4) . ?
C54 H54 0.9400 . ?
C54 C53 1.373(4) . ?
C36 H36 0.9400 . ?
C36 C37 1.379(5) . ?
C8 H8 0.9400 . ?
C8 C7 1.371(4) . ?
C7 H7 0.9400 . ?
C53 H53 0.9400 . ?
C53 C52 1.362(4) . ?
C52 H52 0.9400 . ?
C74 H74 0.9400 . ?
C81 H81 0.9400 . ?
C81 C82 1.363(5) . ?
C38 H38 0.9400 . ?
C38 C37 1.338(5) . ?
C37 H37 0.9400 . ?
C82 H82 0.9400 . ?
C82 C83 1.362(5) . ?
C83 H83 0.9400 . ?

loop_
_geom_torsion_atom_site_label_1
_geom_torsion_atom_site_label_2
_geom_torsion_atom_site_label_3
_geom_torsion_atom_site_label_4
_geom_torsion
_geom_torsion_site_symmetry_1
_geom_torsion_site_symmetry_2
_geom_torsion_site_symmetry_3
_geom_torsion_site_symmetry_4
_geom_torsion_publ_flag
C2 C3 C11 C16 26.7(3) . . . . ?
C2 C3 C11 C12 -157.4(2) . . . . ?
C2 C3 C4 O8 -129.39(18) . . . . ?
C2 C3 C4 O6 -10.3(2) . . . . ?
C2 C3 C4 C17 106.31(19) . . . . ?
C2 C5 C6 C7 178.0(2) . . . . ?
C2 C5 C10 C9 -178.8(2) . . . . ?
C3 C2 C1 O6 -2.5(2) . . . . ?
C3 C2 C1 O5 176.5(2) . . . . ?
C3 C2 C5 C6 47.0(3) . . . . ?
C3 C2 C5 C10 -135.4(2) . . . . ?
C3 C11 C16 C15 175.6(2) . . . . ?
C3 C11 C12 C13 -176.0(2) . . . . ?
C64 C62 C49 O4 -175.77(16) . . . . ?
C64 C62 C49 O2 67.0(2) . . . . ?
C64 C62 C49 C48 -48.3(2) . . . . ?
C64 C62 C63 C70 0.8(4) . . . . ?
C64 C65 C66 C67 0.1(4) . . . . ?
C64 C69 C68 C67 -0.1(4) . . . . ?
C1 O6 C4 O8 130.93(16) . . . . ?
C1 O6 C4 C3 8.7(2) . . . . ?
C1 O6 C4 C17 -113.21(17) . . . . ?
C1 C2 C3 C11 -167.6(2) . . . . ?
C1 C2 C3 C4 7.8(2) . . . . ?
C1 C2 C5 C6 -131.7(2) . . . . ?
C1 C2 C5 C10 45.9(3) . . . . ?
C17 C19 C20 C21 177.5(2) . . . . ?
C17 C19 C24 C23 -177.7(2) . . . . ?
C17 C18 C25 C26 9.1(4) . . . . ?
C17 C18 C25 C30 -171.9(2) . . . . ?
C19 C17 C4 O8 -174.89(16) . . . . ?
C19 C17 C4 O6 68.2(2) . . . . ?
C19 C17 C4 C3 -47.3(2) . . . . ?
C19 C17 C18 C25 1.3(4) . . . . ?
C19 C20 C21 C22 0.1(4) . . . . ?
C19 C24 C23 C22 0.3(4) . . . . ?
C5 C2 C3 C11 13.6(4) . . . . ?
C5 C2 C3 C4 -171.0(2) . . . . ?
C5 C2 C1 O6 176.55(18) . . . . ?
C5 C2 C1 O5 -4.4(3) . . . . ?
C5 C6 C7 C8 0.1(4) . . . . ?
C5 C10 C9 C8 1.6(4) . . . . ?
C11 C3 C4 O8 46.5(2) . . . . ?
C11 C3 C4 O6 165.60(17) . . . . ?
C11 C3 C4 C17 -77.8(2) . . . . ?
C11 C16 C15 C14 0.2(4) . . . . ?
C11 C12 C13 C14 0.8(4) . . . . ?
C47 C48 C56 C61 -153.3(2) . . . . ?
C47 C48 C56 C57 29.2(3) . . . . ?
C47 C48 C49 O4 -127.90(19) . . . . ?
C47 C48 C49 O2 -8.9(2) . . . . ?
C47 C48 C49 C62 107.2(2) . . . . ?
C47 C50 C55 C54 -177.2(2) . . . . ?
C47 C50 C51 C52 176.5(2) . . . . ?
C32 C34 C39 C38 173.5(2) . . . . ?
C32 C34 C35 C36 -173.2(2) . . . . ?
C4 O8 C31 O7 5.3(3) . . . . ?
C4 O8 C31 C32 -175.78(16) . . . . ?
C4 O6 C1 O5 176.57(19) . . . . ?
C4 O6 C1 C2 -4.3(2) . . . . ?
C4 C3 C11 C16 -148.2(2) . . . . ?
C4 C3 C11 C12 27.7(3) . . . . ?
C4 C17 C19 C20 -79.5(2) . . . . ?
C4 C17 C19 C24 97.2(2) . . . . ?
C4 C17 C18 C25 178.7(2) . . . . ?
C34 C32 C31 O8 9.1(3) . . . . ?
C34 C32 C31 O7 -172.0(2) . . . . ?
C34 C32 C33 C40 3.9(4) . . . . ?
C34 C39 C38 C37 -0.1(4) . . . . ?
C34 C35 C36 C37 -0.3(4) . . . . ?
C18 C17 C19 C20 98.1(3) . . . . ?
C18 C17 C19 C24 -85.3(3) . . . . ?
C18 C17 C4 O8 7.4(3) . . . . ?
C18 C17 C4 O6 -109.5(2) . . . . ?
C18 C17 C4 C3 135.02(19) . . . . ?
C18 C25 C26 C27 177.6(2) . . . . ?
C18 C25 C30 C29 -178.3(2) . . . . ?
C48 C47 C46 O2 -3.7(2) . . . . ?
C48 C47 C46 O1 174.9(2) . . . . ?
C48 C47 C50 C55 51.7(3) . . . . ?
C48 C47 C50 C51 -126.9(3) . . . . ?
C48 C56 C61 C60 -179.1(2) . . . . ?
C48 C56 C57 C58 178.9(2) . . . . ?
C85 C90 C89 C88 0.4(4) . . . . ?
C85 C86 C87 C88 0.0(4) . . . . ?
C77 C79 C80 C81 -178.8(2) . . . . ?
C77 C79 C84 C83 -180.0(3) . . . . ?
C16 C11 C12 C13 -0.1(3) . . . . ?
C16 C15 C14 C13 0.5(4) . . . . ?
C62 C64 C65 C66 -178.5(2) . . . . ?
C62 C64 C69 C68 178.5(2) . . . . ?
C46 O2 C49 O4 127.74(17) . . . . ?
C46 O2 C49 C48 6.5(2) . . . . ?
C46 O2 C49 C62 -116.23(18) . . . . ?
C46 C47 C48 C56 -167.9(2) . . . . ?
C46 C47 C48 C49 7.7(2) . . . . ?
C46 C47 C50 C55 -132.5(2) . . . . ?
C46 C47 C50 C51 48.8(3) . . . . ?
C31 O8 C4 O6 -66.5(2) . . . . ?
C31 O8 C4 C3 50.1(2) . . . . ?
C31 O8 C4 C17 178.11(16) . . . . ?
C31 C32 C34 C39 -109.4(2) . . . . ?
C31 C32 C34 C35 64.6(3) . . . . ?
C31 C32 C33 C40 178.4(2) . . . . ?
C40 C41 C42 C43 1.1(4) . . . . ?
C40 C45 C44 C43 0.0(4) . . . . ?
C79 C77 C76 O4 16.5(3) . . . . ?
C79 C77 C76 O3 -165.7(2) . . . . ?
C79 C77 C78 C85 0.9(4) . . . . ?
C79 C80 C81 C82 -0.8(4) . . . . ?
C79 C84 C83 C82 -1.7(5) . . . . ?
C56 C48 C49 O4 48.0(3) . . . . ?
C56 C48 C49 O2 167.04(18) . . . . ?
C56 C48 C49 C62 -76.9(2) . . . . ?
C56 C61 C60 C59 0.6(4) . . . . ?
C56 C57 C58 C59 -0.2(4) . . . . ?
C49 O4 C76 O3 5.1(3) . . . . ?
C49 O4 C76 C77 -177.00(17) . . . . ?
C49 O2 C46 O1 179.06(19) . . . . ?
C49 O2 C46 C47 -2.2(2) . . . . ?
C49 C48 C56 C61 31.7(3) . . . . ?
C49 C48 C56 C57 -145.9(2) . . . . ?
C49 C62 C63 C70 174.5(2) . . . . ?
C33 C32 C34 C39 65.0(3) . . . . ?
C33 C32 C34 C35 -121.0(3) . . . . ?
C33 C32 C31 O8 -166.02(18) . . . . ?
C33 C32 C31 O7 12.9(3) . . . . ?
C33 C40 C41 C42 176.7(2) . . . . ?
C33 C40 C45 C44 -177.5(2) . . . . ?
C70 C71 C72 C73 0.4(4) . . . . ?
C70 C75 C74 C73 0.3(4) . . . . ?
C25 C26 C27 C28 1.1(4) . . . . ?
C25 C30 C29 C28 0.1(4) . . . . ?
C76 O4 C49 O2 -63.4(2) . . . . ?
C76 O4 C49 C48 52.6(2) . . . . ?
C76 O4 C49 C62 -178.24(17) . . . . ?
C76 C77 C79 C80 61.9(3) . . . . ?
C76 C77 C79 C84 -116.9(2) . . . . ?
C76 C77 C78 C85 179.1(2) . . . . ?
C65 C64 C62 C49 89.8(2) . . . . ?
C65 C64 C62 C63 -96.2(3) . . . . ?
C65 C64 C69 C68 0.7(4) . . . . ?
C65 C66 C67 C68 0.4(4) . . . . ?
C20 C19 C24 C23 -1.0(3) . . . . ?
C20 C21 C22 C23 -0.8(4) . . . . ?
C12 C11 C16 C15 -0.4(3) . . . . ?
C12 C13 C14 C15 -1.0(4) . . . . ?
C61 C56 C57 C58 1.3(3) . . . . ?
C61 C60 C59 C58 0.5(4) . . . . ?
C90 C85 C78 C77 -164.1(2) . . . . ?
C90 C85 C86 C87 1.2(3) . . . . ?
C90 C89 C88 C87 0.8(4) . . . . ?
C50 C47 C48 C56 8.3(4) . . . . ?
C50 C47 C48 C49 -176.1(2) . . . . ?
C50 C47 C46 O2 179.73(18) . . . . ?
C50 C47 C46 O1 -1.7(4) . . . . ?
C50 C55 C54 C53 -0.2(4) . . . . ?
C50 C51 C52 C53 1.5(4) . . . . ?
C24 C19 C20 C21 0.8(3) . . . . ?
C24 C23 C22 C21 0.6(4) . . . . ?
C78 C85 C90 C89 -178.9(2) . . . . ?
C78 C85 C86 C87 178.4(2) . . . . ?
C78 C77 C79 C80 -120.0(3) . . . . ?
C78 C77 C79 C84 61.2(3) . . . . ?
C78 C77 C76 O4 -161.92(19) . . . . ?
C78 C77 C76 O3 15.9(3) . . . . ?
C63 C62 C49 O4 9.7(3) . . . . ?
C63 C62 C49 O2 -107.5(2) . . . . ?
C63 C62 C49 C48 137.2(2) . . . . ?
C63 C70 C71 C72 179.7(2) . . . . ?
C63 C70 C75 C74 179.9(2) . . . . ?
C57 C56 C61 C60 -1.5(3) . . . . ?
C57 C58 C59 C60 -0.7(4) . . . . ?
C71 C70 C63 C62 5.4(4) . . . . ?
C71 C70 C75 C74 -0.3(4) . . . . ?
C71 C72 C73 C74 -0.4(4) . . . . ?
C26 C25 C30 C29 0.8(3) . . . . ?
C26 C27 C28 C29 -0.2(4) . . . . ?
C6 C5 C10 C9 -1.2(3) . . . . ?
C69 C64 C62 C49 -88.0(2) . . . . ?
C69 C64 C62 C63 86.1(3) . . . . ?
C69 C64 C65 C66 -0.7(3) . . . . ?
C86 C85 C90 C89 -1.4(3) . . . . ?
C86 C85 C78 C77 18.6(4) . . . . ?
C86 C87 C88 C89 -1.0(4) . . . . ?
C41 C40 C33 C32 18.7(4) . . . . ?
C41 C40 C45 C44 -0.7(4) . . . . ?
C41 C42 C43 C44 -1.8(4) . . . . ?
C10 C5 C6 C7 0.3(3) . . . . ?
C10 C9 C8 C7 -1.2(5) . . . . ?
C55 C50 C51 C52 -2.2(4) . . . . ?
C55 C54 C53 C52 -0.5(5) . . . . ?
C30 C25 C26 C27 -1.4(3) . . . . ?
C30 C29 C28 C27 -0.4(4) . . . . ?
C39 C34 C35 C36 0.9(3) . . . . ?
C39 C38 C37 C36 0.6(5) . . . . ?
C66 C67 C68 C69 -0.5(4) . . . . ?
C45 C40 C33 C32 -164.7(2) . . . . ?
C45 C40 C41 C42 0.1(3) . . . . ?
C51 C50 C55 C54 1.5(3) . . . . ?
C72 C73 C74 C75 0.0(4) . . . . ?
C35 C34 C39 C38 -0.7(3) . . . . ?
C35 C36 C37 C38 -0.4(5) . . . . ?
C80 C79 C84 C83 1.2(4) . . . . ?
C80 C81 C82 C83 0.3(5) . . . . ?
C42 C43 C44 C45 1.2(4) . . . . ?
C75 C70 C63 C62 -174.8(2) . . . . ?
C75 C70 C71 C72 -0.1(4) . . . . ?
C84 C79 C80 C81 0.0(4) . . . . ?
C9 C8 C7 C6 0.4(5) . . . . ?
C54 C53 C52 C51 -0.1(5) . . . . ?
C81 C82 C83 C84 0.9(5) . . . . ?
